data_2310858
loop_
_publ_author_name
'Grund, A.'
'Pizy, M.M.'

_publ_section_title
;
 Structure Cristalline du Metasilicate de Sodium Anhydre, Na2 Si O3
;
_journal_name_full 'Acta Crystallographica (1,1948-23,1967)'
_journal_page_first 837
_journal_page_last 840
_journal_volume 5
_journal_year 1952
_chemical_formula_sum 'Na2 O3 Si'
_chemical_name_systematic 'Na2 Si O3'
_space_group_IT_number 36
_symmetry_space_group_name_Hall 'C 2c -2'
_symmetry_space_group_name_H-M 'C m c 21'
_cell_angle_alpha 90
_cell_angle_beta 90
_cell_angle_gamma 90
_cell_formula_units_Z 4
_cell_length_a 10.43
_cell_length_b 6.02
_cell_length_c 4.81
_cell_volume 302.013
_citation_journal_id_ASTM ACCRA9
_cod_data_source_file Grund_ACCRA9_1952_179.cif
_cod_data_source_block Na2O3Si1
_cod_original_cell_volume 302.0132
_cod_original_formula_sum 'Na2 O3 Si1'
_cod_database_code 2310858

loop_
_symmetry_equiv_pos_as_xyz
x,y,z
-x,-y,z+1/2
-x,y,z
x,-y,z+1/2
x+1/2,y+1/2,z
-x+1/2,-y+1/2,z+1/2
-x+1/2,y+1/2,z
x+1/2,-y+1/2,z+1/2

loop_
_atom_site_label
_atom_site_type_symbol
_atom_site_fract_x
_atom_site_fract_y
_atom_site_fract_z
_atom_site_occupancy
_atom_site_U_iso_or_equiv
Si1 Si+4 0 0.166 0.563 1 0.0
O2 O-2 0.13 0.286 0.5 1 0.0
Na1 Na+1 0.166 0.339 0 1 0.0
O1 O-2 0 0.077 0.895 1 0.0
